data_4023167
loop_
_publ_author_name
'Yit Wooi Goh'
'Brett R. Pool'
'Jonathan M. White'

_publ_section_title
;
 Structural Studies on Cycloadducts of Furan, 2-Methoxyfuran,
 and 5-Trimethylsilylcyclopentadiene with Maleic Anhydride
 and N-Methylmaleimide
;
_journal_name_full 'Journal of Organic Chemistry'
_journal_page_first 151
_journal_page_last 156
_journal_paper_doi 10.1021/jo7018575
_journal_volume 73
_journal_year 2008
_chemical_formula_sum 'C9 H8 O5'
_chemical_formula_weight 196.15
_chemical_name_systematic
;
 ?
;
_space_group_IT_number 15
_symmetry_cell_setting monoclinic
_symmetry_space_group_name_Hall '-C 2yc'
_symmetry_space_group_name_H-M 'C 1 2/c 1'
_atom_sites_solution_hydrogens geom
_atom_sites_solution_primary direct
_atom_sites_solution_secondary difmap
_audit_creation_method SHELXL-97
_cell_angle_alpha 90.00
_cell_angle_beta 117.184(4)
_cell_angle_gamma 90.00
_cell_formula_units_Z 8
_cell_length_a 25.166(6)
_cell_length_b 5.3338(13)
_cell_length_c 13.990(4)
_cell_measurement_reflns_used 876
_cell_measurement_temperature 130(2)
_cell_measurement_theta_max 24.43
_cell_measurement_theta_min 2.93
_cell_volume 1670.4(7)
_computing_cell_refinement 'Bruker SMART'
_computing_data_collection 'Bruker SMART'
_computing_data_reduction 'Bruker SAINT'
_computing_molecular_graphics 'Bruker SHELXTL'
_computing_publication_material 'Bruker SHELXTL'
_computing_structure_refinement 'Bruker SHELXTL'
_computing_structure_solution 'Bruker SHELXTL'
_diffrn_ambient_temperature 293(2)
_diffrn_measured_fraction_theta_full 0.999
_diffrn_measured_fraction_theta_max 0.999
_diffrn_radiation_monochromator graphite
_diffrn_radiation_source 'fine-focus sealed tube'
_diffrn_radiation_type MoK\a
_diffrn_radiation_wavelength 0.71073
_diffrn_reflns_av_R_equivalents 0.1003
_diffrn_reflns_av_sigmaI/netI 0.0909
_diffrn_reflns_limit_h_max 29
_diffrn_reflns_limit_h_min -29
_diffrn_reflns_limit_k_max 5
_diffrn_reflns_limit_k_min -6
_diffrn_reflns_limit_l_max 16
_diffrn_reflns_limit_l_min -15
_diffrn_reflns_number 4185
_diffrn_reflns_theta_full 24.98
_diffrn_reflns_theta_max 24.98
_diffrn_reflns_theta_min 1.82
_exptl_absorpt_coefficient_mu 0.130
_exptl_absorpt_correction_type none
_exptl_crystal_colour colourless
_exptl_crystal_density_diffrn 1.560
_exptl_crystal_density_method 'not measured'
_exptl_crystal_description rod
_exptl_crystal_F_000 816
_exptl_crystal_size_max 0.50
_exptl_crystal_size_mid 0.10
_exptl_crystal_size_min 0.04
_refine_diff_density_max 0.223
_refine_diff_density_min -0.222
_refine_diff_density_rms 0.052
_refine_ls_extinction_coef 0.0000(5)
_refine_ls_extinction_expression Fc^*^=kFc[1+0.001xFc^2^\l^3^/sin(2\q)]^-1/4^
_refine_ls_extinction_method SHELXL
_refine_ls_goodness_of_fit_ref 0.907
_refine_ls_hydrogen_treatment mixed
_refine_ls_matrix_type full
_refine_ls_number_parameters 129
_refine_ls_number_reflns 1476
_refine_ls_number_restraints 0
_refine_ls_restrained_S_all 0.907
_refine_ls_R_factor_all 0.0695
_refine_ls_R_factor_gt 0.0467
_refine_ls_shift/su_max 0.928
_refine_ls_shift/su_mean 0.007
_refine_ls_structure_factor_coef Fsqd
_refine_ls_weighting_details 'calc w=1/[\s^2^(Fo^2^)+(0.0432P)^2^+0.0000P] where P=(Fo^2^+2Fc^2^)/3'
_refine_ls_weighting_scheme calc
_refine_ls_wR_factor_gt 0.1006
_refine_ls_wR_factor_ref 0.1072
_reflns_number_gt 1032
_reflns_number_total 1476
_reflns_threshold_expression >2sigma(I)
_cod_data_source_file jo7018575-File001_09.cif
_cod_data_source_block CMPD21
_cod_depositor_comments
;
The following automatic conversions were performed:
'_symmetry_cell_setting' value 'Monoclinic' changed to 'monoclinic'
according to '/home/saulius/struct/CIF-dictionaries/cif_core.dic'
dictionary named 'cif_core.dic' version 2.4.1 from 2010-06-29.

Automatic conversion script
Id: cif_fix_enum 1527 2010-12-29 10:47:43Z saulius 
;
_cod_original_sg_symbol_H-M 'C 2/c'
_cod_database_code 4023167

loop_
_symmetry_equiv_pos_as_xyz
'x, y, z'
'-x, y, -z+1/2'
'x+1/2, y+1/2, z'
'-x+1/2, y+1/2, -z+1/2'
'-x, -y, -z'
'x, -y, z-1/2'
'-x+1/2, -y+1/2, -z'
'x+1/2, -y+1/2, z-1/2'

loop_
_atom_site_label
_atom_site_type_symbol
_atom_site_fract_x
_atom_site_fract_y
_atom_site_fract_z
_atom_site_U_iso_or_equiv
_atom_site_adp_type
_atom_site_occupancy
_atom_site_symmetry_multiplicity
_atom_site_calc_flag
_atom_site_refinement_flags
_atom_site_disorder_assembly
_atom_site_disorder_group
C1 C 0.33423(10) 0.1049(4) 0.3414(2) 0.0273(6) Uani 1 1 d . . .
C2 C 0.34826(10) 0.3427(4) 0.30027(18) 0.0221(6) Uani 1 1 d . . .
H2 H 0.3408 0.4929 0.3326 0.027 Uiso 1 1 calc R . .
C3 C 0.41277(10) 0.3389(4) 0.30866(18) 0.0233(6) Uani 1 1 d . . .
C4 C 0.42102(11) 0.5903(4) 0.2672(2) 0.0267(6) Uani 1 1 d . . .
H4 H 0.4452 0.7217 0.3074 0.032 Uiso 1 1 calc R . .
C5 C 0.38702(10) 0.5851(4) 0.1623(2) 0.0265(6) Uani 1 1 d . . .
H5 H 0.3818 0.7128 0.1135 0.032 Uiso 1 1 calc R . .
C6 C 0.35838(10) 0.3288(4) 0.13771(19) 0.0253(6) Uani 1 1 d . . .
H6 H 0.3448 0.2703 0.0638 0.030 Uiso 1 1 calc R . .
C7 C 0.30953(10) 0.3327(4) 0.17763(18) 0.0229(6) Uani 1 1 d . . .
H7 H 0.2820 0.4747 0.1494 0.027 Uiso 1 1 calc R . .
C8 C 0.27832(10) 0.0849(4) 0.1574(2) 0.0274(6) Uani 1 1 d . . .
C9 C 0.51420(10) 0.2453(5) 0.4161(2) 0.0376(7) Uani 1 1 d . . .
H9A H 0.5146 0.1668 0.3547 0.056 Uiso 1 1 calc R . .
H9B H 0.5402 0.1554 0.4800 0.056 Uiso 1 1 calc R . .
H9C H 0.5278 0.4154 0.4215 0.056 Uiso 1 1 calc R . .
O1 O 0.35069(8) 0.0295(3) 0.43045(14) 0.0372(5) Uani 1 1 d . . .
O2 O 0.24473(8) -0.0138(3) 0.07608(15) 0.0409(5) Uani 1 1 d . . .
O3 O 0.40260(6) 0.1748(3) 0.21944(12) 0.0244(4) Uani 1 1 d . . .
O4 O 0.29482(7) -0.0415(3) 0.25497(13) 0.0302(4) Uani 1 1 d . . .
O5 O 0.45428(7) 0.2430(3) 0.40450(13) 0.0283(4) Uani 1 1 d . . .

loop_
_atom_site_aniso_label
_atom_site_aniso_U_11
_atom_site_aniso_U_22
_atom_site_aniso_U_33
_atom_site_aniso_U_23
_atom_site_aniso_U_13
_atom_site_aniso_U_12
C1 0.0239(14) 0.0292(14) 0.0367(16) 0.0041(12) 0.0208(13) 0.0058(11)
C2 0.0247(13) 0.0194(12) 0.0269(14) 0.0028(10) 0.0158(11) 0.0040(10)
C3 0.0227(13) 0.0227(13) 0.0265(14) 0.0027(10) 0.0130(11) 0.0028(10)
C4 0.0271(14) 0.0233(13) 0.0345(16) 0.0018(11) 0.0181(12) -0.0039(10)
C5 0.0300(14) 0.0255(13) 0.0312(16) 0.0061(11) 0.0202(12) 0.0010(10)
C6 0.0277(14) 0.0271(13) 0.0252(14) 0.0016(10) 0.0156(12) 0.0037(11)
C7 0.0226(13) 0.0211(12) 0.0283(14) 0.0024(10) 0.0145(11) 0.0033(10)
C8 0.0250(14) 0.0263(14) 0.0356(16) 0.0002(12) 0.0180(13) 0.0049(11)
C9 0.0228(14) 0.0488(17) 0.0403(17) 0.0109(13) 0.0137(13) 0.0025(12)
O1 0.0372(11) 0.0463(11) 0.0325(12) 0.0141(9) 0.0197(9) 0.0021(8)
O2 0.0362(11) 0.0427(11) 0.0377(12) -0.0076(9) 0.0116(10) -0.0097(9)
O3 0.0276(9) 0.0208(8) 0.0288(10) 0.0015(7) 0.0163(8) 0.0037(7)
O4 0.0286(10) 0.0261(9) 0.0394(11) 0.0043(8) 0.0186(9) -0.0010(7)
O5 0.0215(9) 0.0365(10) 0.0275(10) 0.0081(7) 0.0116(8) 0.0022(7)

loop_
_atom_type_symbol
_atom_type_description
_atom_type_scat_dispersion_real
_atom_type_scat_dispersion_imag
_atom_type_scat_source
C C 0.0033 0.0016 'International Tables Vol C Tables 4.2.6.8 and 6.1.1.4'
H H 0.0000 0.0000 'International Tables Vol C Tables 4.2.6.8 and 6.1.1.4'
O O 0.0106 0.0060 'International Tables Vol C Tables 4.2.6.8 and 6.1.1.4'

loop_
_geom_angle_atom_site_label_1
_geom_angle_atom_site_label_2
_geom_angle_atom_site_label_3
_geom_angle
_geom_angle_site_symmetry_1
_geom_angle_site_symmetry_3
_geom_angle_publ_flag
O1 C1 O4 119.1(2) . . ?
O1 C1 C2 131.1(2) . . ?
O4 C1 C2 109.8(2) . . ?
C1 C2 C7 104.94(18) . . ?
C1 C2 C3 112.10(17) . . ?
C7 C2 C3 100.90(17) . . ?
C1 C2 H2 112.7 . . ?
C7 C2 H2 112.7 . . ?
C3 C2 H2 112.7 . . ?
O5 C3 O3 111.94(18) . . ?
O5 C3 C4 122.04(19) . . ?
O3 C3 C4 101.89(18) . . ?
O5 C3 C2 112.20(18) . . ?
O3 C3 C2 99.98(17) . . ?
C4 C3 C2 106.15(17) . . ?
C5 C4 C3 106.0(2) . . ?
C5 C4 H4 127.0 . . ?
C3 C4 H4 127.0 . . ?
C4 C5 C6 105.8(2) . . ?
C4 C5 H5 127.1 . . ?
C6 C5 H5 127.1 . . ?
O3 C6 C5 102.78(18) . . ?
O3 C6 C7 99.96(17) . . ?
C5 C6 C7 106.13(18) . . ?
O3 C6 H6 115.4 . . ?
C5 C6 H6 115.4 . . ?
C7 C6 H6 115.4 . . ?
C8 C7 C2 104.59(17) . . ?
C8 C7 C6 110.53(18) . . ?
C2 C7 C6 101.39(17) . . ?
C8 C7 H7 113.1 . . ?
C2 C7 H7 113.1 . . ?
C6 C7 H7 113.1 . . ?
O2 C8 O4 118.9(2) . . ?
O2 C8 C7 131.0(2) . . ?
O4 C8 C7 110.1(2) . . ?
O5 C9 H9A 109.5 . . ?
O5 C9 H9B 109.5 . . ?
H9A C9 H9B 109.5 . . ?
O5 C9 H9C 109.5 . . ?
H9A C9 H9C 109.5 . . ?
H9B C9 H9C 109.5 . . ?
C6 O3 C3 96.21(15) . . ?
C1 O4 C8 110.47(18) . . ?
C3 O5 C9 113.50(17) . . ?

loop_
_geom_bond_atom_site_label_1
_geom_bond_atom_site_label_2
_geom_bond_distance
_geom_bond_site_symmetry_2
_geom_bond_publ_flag
C1 O1 1.189(3) . ?
C1 O4 1.400(3) . ?
C1 C2 1.500(3) . ?
C2 C7 1.539(3) . ?
C2 C3 1.573(3) . ?
C2 H2 0.9800 . ?
C3 O5 1.368(3) . ?
C3 O3 1.448(3) . ?
C3 C4 1.512(3) . ?
C4 C5 1.319(3) . ?
C4 H4 0.9300 . ?
C5 C6 1.510(3) . ?
C5 H5 0.9300 . ?
C6 O3 1.434(3) . ?
C6 C7 1.566(3) . ?
C6 H6 0.9800 . ?
C7 C8 1.497(3) . ?
C7 H7 0.9800 . ?
C8 O2 1.186(3) . ?
C8 O4 1.404(3) . ?
C9 O5 1.441(3) . ?
C9 H9A 0.9600 . ?
C9 H9B 0.9600 . ?
C9 H9C 0.9600 . ?

loop_
_geom_torsion_atom_site_label_1
_geom_torsion_atom_site_label_2
_geom_torsion_atom_site_label_3
_geom_torsion_atom_site_label_4
_geom_torsion
_geom_torsion_site_symmetry_1
_geom_torsion_site_symmetry_2
_geom_torsion_site_symmetry_3
_geom_torsion_site_symmetry_4
_geom_torsion_publ_flag
O1 C1 C2 C7 -176.6(2) . . . . ?
O4 C1 C2 C7 3.4(2) . . . . ?
O1 C1 C2 C3 74.8(3) . . . . ?
O4 C1 C2 C3 -105.3(2) . . . . ?
C1 C2 C3 O5 -43.1(3) . . . . ?
C7 C2 C3 O5 -154.31(18) . . . . ?
C1 C2 C3 O3 75.7(2) . . . . ?
C7 C2 C3 O3 -35.53(18) . . . . ?
C1 C2 C3 C4 -178.73(19) . . . . ?
C7 C2 C3 C4 70.1(2) . . . . ?
O5 C3 C4 C5 157.6(2) . . . . ?
O3 C3 C4 C5 32.0(2) . . . . ?
C2 C3 C4 C5 -72.2(2) . . . . ?
C3 C4 C5 C6 -1.1(2) . . . . ?
C4 C5 C6 O3 -30.6(2) . . . . ?
C4 C5 C6 C7 73.9(2) . . . . ?
C1 C2 C7 C8 -2.4(2) . . . . ?
C3 C2 C7 C8 114.21(18) . . . . ?
C1 C2 C7 C6 -117.37(18) . . . . ?
C3 C2 C7 C6 -0.75(19) . . . . ?
O3 C6 C7 C8 -73.2(2) . . . . ?
C5 C6 C7 C8 -179.75(19) . . . . ?
O3 C6 C7 C2 37.26(19) . . . . ?
C5 C6 C7 C2 -69.3(2) . . . . ?
C2 C7 C8 O2 -178.0(2) . . . . ?
C6 C7 C8 O2 -69.6(3) . . . . ?
C2 C7 C8 O4 0.7(2) . . . . ?
C6 C7 C8 O4 109.13(19) . . . . ?
C5 C6 O3 C3 48.28(19) . . . . ?
C7 C6 O3 C3 -60.93(18) . . . . ?
O5 C3 O3 C6 179.37(17) . . . . ?
C4 C3 O3 C6 -48.61(19) . . . . ?
C2 C3 O3 C6 60.39(18) . . . . ?
O1 C1 O4 C8 176.91(19) . . . . ?
C2 C1 O4 C8 -3.0(2) . . . . ?
O2 C8 O4 C1 -179.7(2) . . . . ?
C7 C8 O4 C1 1.4(2) . . . . ?
O3 C3 O5 C9 70.6(2) . . . . ?
C4 C3 O5 C9 -50.4(3) . . . . ?
C2 C3 O5 C9 -177.93(18) . . . . ?
